data_4510367
loop_
_publ_author_name
'Coles, Simon J.'
'Threlfall, Terence L.'
'Tizzard, Graham J.'

_publ_section_title
;
 The Same but Different: Isostructural Polymorphs and the Case of
 3-Chloromandelic Acid
;
_journal_issue 4
_journal_name_full 'Crystal Growth &amp; Design'
_journal_page_first 1623
_journal_paper_doi 10.1021/cg401655h
_journal_volume 14
_journal_year 2014
_chemical_formula_moiety 'C8 H7 Cl O3'
_chemical_formula_sum 'C8 H7 Cl O3'
_chemical_formula_weight 186.59
_chemical_name_systematic
;
 ?
;
_space_group_crystal_system triclinic
_space_group_IT_number 2
_space_group_name_Hall '-P 1'
_space_group_name_H-M_alt 'P -1'
_symmetry_space_group_name_Hall '-P 1'
_symmetry_space_group_name_H-M 'P -1'
_atom_sites_solution_hydrogens geom
_audit_creation_method SHELXL-2013
_cell_angle_alpha 91.818(9)
_cell_angle_beta 90.226(9)
_cell_angle_gamma 93.118(9)
_cell_formula_units_Z 4
_cell_length_a 8.5710(5)
_cell_length_b 9.2373(5)
_cell_length_c 10.3612(7)
_cell_measurement_reflns_used 10807
_cell_measurement_temperature 100(2)
_cell_measurement_theta_max 27.5
_cell_measurement_theta_min 2.4
_cell_volume 818.69(9)
_computing_cell_refinement
;
CrystalClear-SM Expert 3.1 b27 (Rigaku, 2013)
;
_computing_data_collection
;
CrystalClear-SM Expert 3.1 b27 (Rigaku, 2013)
;
_computing_data_reduction
;
CrystalClear-SM Expert 3.1 b27 (Rigaku, 2013)
;
_computing_molecular_graphics 'OLEX2 (Dolomanov, Bourhis, Gildea, Howard & Puschmann, 2009)'
_computing_publication_material 'WINGX (Farrugia, 1998)'
_computing_structure_refinement 'SHELXL-2012 (Sheldrick, 2012)'
_computing_structure_solution 'SUPERFLIP (Palatinus & Chapuis, 2007)'
_diffrn_ambient_temperature 100(2)
_diffrn_detector 'CCD plate'
_diffrn_detector_area_resol_mean 28.5714
_diffrn_detector_type 'Rigaku HG Saturn724+ (2x2 bin mode)'
_diffrn_measured_fraction_theta_full 0.997
_diffrn_measured_fraction_theta_max 0.996
_diffrn_measurement_device 'four-circle \k diffractometer'
_diffrn_measurement_device_type 'Rigaku AFC12 (Right)'
_diffrn_measurement_method 'profile data from \w-scans'
_diffrn_measurement_specimen_support 'MiTeGen MicroMesh'
_diffrn_radiation_collimation 'Confocal mirrors, VHF Varimax'
_diffrn_radiation_type MoK\a
_diffrn_radiation_wavelength 0.71075
_diffrn_reflns_av_R_equivalents 0.0329
_diffrn_reflns_av_unetI/netI 0.0345
_diffrn_reflns_Laue_measured_fraction_full 0.997
_diffrn_reflns_Laue_measured_fraction_max 0.996
_diffrn_reflns_limit_h_max 10
_diffrn_reflns_limit_h_min -11
_diffrn_reflns_limit_k_max 11
_diffrn_reflns_limit_k_min -11
_diffrn_reflns_limit_l_max 13
_diffrn_reflns_limit_l_min -13
_diffrn_reflns_number 10803
_diffrn_reflns_point_group_measured_fraction_full 0.997
_diffrn_reflns_point_group_measured_fraction_max 0.996
_diffrn_reflns_theta_full 25.242
_diffrn_reflns_theta_max 27.485
_diffrn_reflns_theta_min 3.005
_diffrn_source 'Rotating Anode'
_diffrn_source_current 55.0
_diffrn_source_power 2.475
_diffrn_source_voltage 45.0
_exptl_absorpt_coefficient_mu 0.426
_exptl_absorpt_correction_T_max 1.000
_exptl_absorpt_correction_T_min 0.879
_exptl_absorpt_correction_type multi-scan
_exptl_absorpt_process_details
;
CrystalClear-SM Expert 3.1 b27 (Rigaku, 2013)
;
_exptl_crystal_colour Colorless
_exptl_crystal_density_diffrn 1.514
_exptl_crystal_description Chip
_exptl_crystal_F_000 384
_exptl_crystal_size_max 0.050
_exptl_crystal_size_mid 0.040
_exptl_crystal_size_min 0.020
_refine_diff_density_max 0.461
_refine_diff_density_min -0.375
_refine_diff_density_rms 0.053
_refine_ls_extinction_method none
_refine_ls_goodness_of_fit_ref 1.010
_refine_ls_hydrogen_treatment constr
_refine_ls_matrix_type full
_refine_ls_number_parameters 221
_refine_ls_number_reflns 3723
_refine_ls_number_restraints 0
_refine_ls_restrained_S_all 1.010
_refine_ls_R_factor_all 0.0554
_refine_ls_R_factor_gt 0.0381
_refine_ls_shift/su_max 0.000
_refine_ls_shift/su_mean 0.000
_refine_ls_structure_factor_coef Fsqd
_refine_ls_weighting_details 'w=1/[\s^2^(Fo^2^)+(0.0390P)^2^+0.4669P] where P=(Fo^2^+2Fc^2^)/3'
_refine_ls_weighting_scheme calc
_refine_ls_wR_factor_gt 0.0870
_refine_ls_wR_factor_ref 0.0938
_reflns_Friedel_coverage 0.000
_reflns_number_gt 2926
_reflns_number_total 3723
_reflns_threshold_expression 'I > 2\s(I)'
_cod_data_source_file cg401655h_si_002.cif
_cod_data_source_block shelx
_cod_depositor_comments
;
The following automatic conversions were performed:

'_exptl_absorpt_correction_type' value 'Multi-scan' changed to
'multi-scan' according to
/usr/data/users/saulius/automatic-downloads/current/ACS/lib/dictionaries/cif_core.dic
dictionary named 'cif_core.dic' version 2.4.2 from 2011-04-26.

Automatic conversion script
Id: cif_fix_values 2281 2013-09-26 08:29:07Z andrius 
;
_cod_database_code 4510367
_shelx_space_group_comment
;
The symmetry employed for this shelxl refinement is uniquely defined
by the following loop, which should always be used as a source of
symmetry information in preference to the above space-group names.
They are only intended as comments.
;
_shelx_estimated_absorpt_t_min 0.979
_shelx_estimated_absorpt_t_max 0.992
_shelxl_version_number 2013-4

loop_
_space_group_symop_operation_xyz
'x, y, z'
'-x, -y, -z'

loop_
_atom_site_label
_atom_site_type_symbol
_atom_site_fract_x
_atom_site_fract_y
_atom_site_fract_z
_atom_site_U_iso_or_equiv
_atom_site_adp_type
_atom_site_occupancy
_atom_site_site_symmetry_order
_atom_site_calc_flag
_atom_site_refinement_flags_posn
_atom_site_refinement_flags_adp
C1 C -0.22196(19) 0.32903(18) 0.10370(16) 0.0161(3) Uani 1 1 d . .
C2 C -0.10515(19) 0.23847(19) 0.06612(17) 0.0201(4) Uani 1 1 d . .
H2 H -0.1305 0.1460 0.0266 0.024 Uiso 1 1 calc R U
C3 C 0.0486(2) 0.2856(2) 0.08744(18) 0.0228(4) Uani 1 1 d . .
C4 C 0.0895(2) 0.4194(2) 0.14486(18) 0.0257(4) Uani 1 1 d . .
H4 H 0.1961 0.4489 0.1600 0.031 Uiso 1 1 calc R U
C5 C -0.0274(2) 0.5087(2) 0.17963(18) 0.0276(4) Uani 1 1 d . .
H5 H -0.0015 0.6018 0.2178 0.033 Uiso 1 1 calc R U
C6 C -0.1833(2) 0.4639(2) 0.15944(17) 0.0220(4) Uani 1 1 d . .
H6 H -0.2633 0.5263 0.1840 0.026 Uiso 1 1 calc R U
C7 C -0.39158(18) 0.27725(17) 0.08491(16) 0.0155(3) Uani 1 1 d . .
H7 H -0.4592 0.3529 0.1219 0.019 Uiso 1 1 calc R U
C8 C -0.43211(18) 0.25216(18) -0.05659(16) 0.0160(3) Uani 1 1 d . .
Cl1 Cl 0.19613(5) 0.17369(6) 0.03887(6) 0.03961(16) Uani 1 1 d . .
O1 O -0.42271(13) 0.14648(12) 0.15066(11) 0.0169(2) Uani 1 1 d . .
H1 H -0.4525 0.0802 0.0973 0.025 Uiso 1 1 calc R U
O2 O -0.46277(14) 0.13251(13) -0.10438(12) 0.0215(3) Uani 1 1 d . .
O3 O -0.42951(15) 0.37322(13) -0.11971(12) 0.0218(3) Uani 1 1 d . .
H3 H -0.4584 0.3552 -0.1964 0.033 Uiso 1 1 calc R U
C101 C 0.22746(19) 0.18391(19) 0.59550(16) 0.0180(3) Uani 1 1 d . .
C102 C 0.1160(2) 0.26233(19) 0.53422(18) 0.0206(4) Uani 1 1 d . .
H102 H 0.1468 0.3401 0.4803 0.025 Uiso 1 1 calc R U
C103 C -0.0403(2) 0.2247(2) 0.55344(18) 0.0226(4) Uani 1 1 d . .
C104 C -0.0888(2) 0.1141(2) 0.63137(18) 0.0247(4) Uani 1 1 d . .
H104 H -0.1969 0.0906 0.6437 0.030 Uiso 1 1 calc R U
C105 C 0.0231(2) 0.0373(2) 0.6916(2) 0.0301(4) Uani 1 1 d . .
H105 H -0.0084 -0.0400 0.7457 0.036 Uiso 1 1 calc R U
C106 C 0.1808(2) 0.0721(2) 0.67399(18) 0.0252(4) Uani 1 1 d . .
H106 H 0.2567 0.0188 0.7161 0.030 Uiso 1 1 calc R U
C107 C 0.40016(19) 0.22397(18) 0.57927(16) 0.0179(3) Uani 1 1 d . .
H107 H 0.4612 0.1431 0.6115 0.021 Uiso 1 1 calc R U
C108 C 0.43928(18) 0.24489(19) 0.43839(17) 0.0179(3) Uani 1 1 d . .
Cl11 Cl -0.17979(6) 0.32106(6) 0.47604(6) 0.04083(16) Uani 1 1 d . .
O101 O 0.44433(14) 0.35239(13) 0.65213(12) 0.0204(3) Uani 1 1 d . .
H101 H 0.4641 0.4204 0.6018 0.031 Uiso 1 1 calc R U
O102 O 0.46705(14) 0.36254(13) 0.39397(12) 0.0216(3) Uani 1 1 d . .
O103 O 0.43925(15) 0.12119(13) 0.37251(12) 0.0232(3) Uani 1 1 d . .
H103 H 0.4716 0.1360 0.2974 0.035 Uiso 1 1 calc R U

loop_
_atom_site_aniso_label
_atom_site_aniso_U_11
_atom_site_aniso_U_22
_atom_site_aniso_U_33
_atom_site_aniso_U_23
_atom_site_aniso_U_13
_atom_site_aniso_U_12
C1 0.0155(8) 0.0188(8) 0.0139(8) 0.0041(6) -0.0018(6) -0.0020(6)
C2 0.0175(8) 0.0182(9) 0.0244(9) 0.0030(7) -0.0003(7) -0.0019(6)
C3 0.0161(8) 0.0261(9) 0.0267(10) 0.0078(8) 0.0010(7) 0.0002(7)
C4 0.0189(9) 0.0347(11) 0.0225(9) 0.0065(8) -0.0039(7) -0.0108(7)
C5 0.0307(10) 0.0275(10) 0.0227(10) -0.0040(8) 0.0007(8) -0.0124(8)
C6 0.0236(9) 0.0228(9) 0.0191(9) -0.0022(7) 0.0025(7) -0.0025(7)
C7 0.0144(7) 0.0145(8) 0.0175(8) 0.0015(6) 0.0010(6) 0.0003(6)
C8 0.0110(7) 0.0183(8) 0.0188(8) 0.0023(7) -0.0004(6) -0.0005(6)
Cl1 0.0148(2) 0.0358(3) 0.0686(4) 0.0049(3) 0.0064(2) 0.00317(18)
O1 0.0189(6) 0.0147(6) 0.0170(6) 0.0020(5) -0.0002(5) -0.0025(4)
O2 0.0260(6) 0.0177(6) 0.0202(6) -0.0010(5) -0.0013(5) -0.0033(5)
O3 0.0274(7) 0.0186(6) 0.0190(6) 0.0047(5) -0.0077(5) -0.0038(5)
C101 0.0171(8) 0.0209(9) 0.0159(8) -0.0019(7) -0.0001(6) -0.0001(6)
C102 0.0190(8) 0.0193(9) 0.0236(9) 0.0040(7) -0.0007(7) -0.0003(6)
C103 0.0178(8) 0.0240(9) 0.0260(9) -0.0003(7) -0.0047(7) 0.0021(7)
C104 0.0171(8) 0.0297(10) 0.0265(10) -0.0001(8) 0.0020(7) -0.0051(7)
C105 0.0262(10) 0.0351(11) 0.0291(11) 0.0128(9) 0.0025(8) -0.0043(8)
C106 0.0211(9) 0.0318(10) 0.0231(9) 0.0095(8) -0.0016(7) 0.0000(7)
C107 0.0167(8) 0.0177(8) 0.0191(9) -0.0004(7) -0.0011(6) 0.0004(6)
C108 0.0123(7) 0.0215(9) 0.0197(9) -0.0008(7) -0.0004(6) -0.0001(6)
Cl11 0.0193(2) 0.0405(3) 0.0639(4) 0.0177(3) -0.0099(2) 0.00348(19)
O101 0.0238(6) 0.0191(6) 0.0179(6) 0.0022(5) -0.0021(5) -0.0030(5)
O102 0.0242(6) 0.0174(6) 0.0233(7) 0.0040(5) 0.0020(5) -0.0006(5)
O103 0.0320(7) 0.0191(6) 0.0181(6) -0.0001(5) 0.0072(5) -0.0020(5)

loop_
_atom_type_symbol
_atom_type_description
_atom_type_scat_dispersion_real
_atom_type_scat_dispersion_imag
_atom_type_scat_source
C C 0.0033 0.0016 'International Tables Vol C Tables 4.2.6.8 and 6.1.1.4'
H H 0.0000 0.0000 'International Tables Vol C Tables 4.2.6.8 and 6.1.1.4'
Cl Cl 0.1484 0.1585 'International Tables Vol C Tables 4.2.6.8 and 6.1.1.4'
O O 0.0106 0.0060 'International Tables Vol C Tables 4.2.6.8 and 6.1.1.4'

loop_
_geom_angle_atom_site_label_1
_geom_angle_atom_site_label_2
_geom_angle_atom_site_label_3
_geom_angle
C6 C1 C2 120.04(15)
C6 C1 C7 120.56(15)
C2 C1 C7 119.38(15)
C3 C2 C1 118.61(16)
C3 C2 H2 120.7
C1 C2 H2 120.7
C2 C3 C4 122.17(17)
C2 C3 Cl1 118.96(14)
C4 C3 Cl1 118.87(14)
C5 C4 C3 118.51(16)
C5 C4 H4 120.7
C3 C4 H4 120.7
C4 C5 C6 120.56(17)
C4 C5 H5 119.7
C6 C5 H5 119.7
C1 C6 C5 120.09(17)
C1 C6 H6 120.0
C5 C6 H6 120.0
O1 C7 C1 110.05(13)
O1 C7 C8 109.14(13)
C1 C7 C8 111.53(13)
O1 C7 H7 108.7
C1 C7 H7 108.7
C8 C7 H7 108.7
O2 C8 O3 124.76(16)
O2 C8 C7 122.75(15)
O3 C8 C7 112.49(14)
C7 O1 H1 109.5
C8 O3 H3 109.5
C106 C101 C102 119.93(16)
C106 C101 C107 119.82(16)
C102 C101 C107 120.22(16)
C103 C102 C101 118.60(17)
C103 C102 H102 120.7
C101 C102 H102 120.7
C104 C103 C102 122.26(17)
C104 C103 Cl11 118.95(14)
C102 C103 Cl11 118.80(15)
C103 C104 C105 118.48(17)
C103 C104 H104 120.8
C105 C104 H104 120.8
C104 C105 C106 120.66(18)
C104 C105 H105 119.7
C106 C105 H105 119.7
C101 C106 C105 120.06(17)
C101 C106 H106 120.0
C105 C106 H106 120.0
O101 C107 C108 109.57(14)
O101 C107 C101 110.75(13)
C108 C107 C101 110.84(14)
O101 C107 H107 108.5
C108 C107 H107 108.5
C101 C107 H107 108.5
O102 C108 O103 124.90(16)
O102 C108 C107 122.99(15)
O103 C108 C107 112.11(15)
C107 O101 H101 109.5
C108 O103 H103 109.5

loop_
_geom_bond_atom_site_label_1
_geom_bond_atom_site_label_2
_geom_bond_distance
C1 C6 1.380(2)
C1 C2 1.388(2)
C1 C7 1.515(2)
C2 C3 1.380(2)
C2 H2 0.9500
C3 C4 1.381(3)
C3 Cl1 1.7424(19)
C4 C5 1.374(3)
C4 H4 0.9500
C5 C6 1.390(3)
C5 H5 0.9500
C6 H6 0.9500
C7 O1 1.419(2)
C7 C8 1.513(2)
C7 H7 1.0000
C8 O2 1.212(2)
C8 O3 1.312(2)
O1 H1 0.8400
O3 H3 0.8400
C101 C106 1.378(3)
C101 C102 1.393(2)
C101 C107 1.517(2)
C102 C103 1.382(2)
C102 H102 0.9500
C103 C104 1.370(3)
C103 Cl11 1.7376(19)
C104 C105 1.382(3)
C104 H104 0.9500
C105 C106 1.386(3)
C105 H105 0.9500
C106 H106 0.9500
C107 O101 1.419(2)
C107 C108 1.515(2)
C107 H107 1.0000
C108 O102 1.206(2)
C108 O103 1.312(2)
O101 H101 0.8400
O103 H103 0.8400

loop_
_geom_torsion_atom_site_label_1
_geom_torsion_atom_site_label_2
_geom_torsion_atom_site_label_3
_geom_torsion_atom_site_label_4
_geom_torsion
C6 C1 C2 C3 0.9(3)
C7 C1 C2 C3 -178.10(16)
C1 C2 C3 C4 0.1(3)
C1 C2 C3 Cl1 -179.24(13)
C2 C3 C4 C5 -1.1(3)
Cl1 C3 C4 C5 178.22(15)
C3 C4 C5 C6 1.2(3)
C2 C1 C6 C5 -0.8(3)
C7 C1 C6 C5 178.14(17)
C4 C5 C6 C1 -0.2(3)
C6 C1 C7 O1 -121.36(17)
C2 C1 C7 O1 57.6(2)
C6 C1 C7 C8 117.35(17)
C2 C1 C7 C8 -63.7(2)
O1 C7 C8 O2 -10.1(2)
C1 C7 C8 O2 111.69(17)
O1 C7 C8 O3 170.06(13)
C1 C7 C8 O3 -68.12(18)
C106 C101 C102 C103 -0.4(3)
C107 C101 C102 C103 -178.64(15)
C101 C102 C103 C104 0.6(3)
C101 C102 C103 Cl11 -179.41(14)
C102 C103 C104 C105 -0.5(3)
Cl11 C103 C104 C105 179.48(15)
C103 C104 C105 C106 0.3(3)
C102 C101 C106 C105 0.2(3)
C107 C101 C106 C105 178.44(17)
C104 C105 C106 C101 -0.2(3)
C106 C101 C107 O101 -103.75(18)
C102 C101 C107 O101 74.5(2)
C106 C101 C107 C108 134.42(17)
C102 C101 C107 C108 -47.4(2)
O101 C107 C108 O102 -16.4(2)
C101 C107 C108 O102 106.16(18)
O101 C107 C108 O103 163.54(13)
C101 C107 C108 O103 -73.93(18)
